data_4329994
loop_
_publ_author_name
'Oana R. Luca'
'James D. Blakemore'
'Steven J. Konezny'
'Jeremy M. Praetorius'
'Timothy J. Schmeier'
'Glendon B. Hunsinger'
'Victor S. Batista'
'Gary W. Brudvig'
'Nilay Hazari'
'Robert H. Crabtree'

_publ_contact_author
;
 Dr R. H. Crabtree           
 The Department of Chemistry 
 Yale University 
 P. O. Box 208107 
 New Haven 
 Connecticut 06520 USA.
;
_publ_contact_author_email nilay.hazari@yale.edu
_publ_contact_author_fax '+1 203 432 6144'
_publ_contact_author_phone '+1 203 432 0885'
_publ_section_title
;
 Organometallic Ni Pincer Complexes for the Electrocatalytic Production of
 Hydrogen
;
_journal_name_full 'Inorganic Chemistry'
_journal_page_first 8704
_journal_page_last 8709
_journal_paper_doi 10.1021/ic300009a
_journal_volume 51
_journal_year 2012
_chemical_formula_moiety 'P2 N2 C28 H49 Ni B F4'
_chemical_formula_sum 'C28 H49 B F4 N2 Ni P2'
_chemical_formula_weight 621.16
_space_group_IT_number 4
_symmetry_cell_setting monoclinic
_symmetry_Int_Tables_number 4
_symmetry_space_group_name_Hall 'P 2yb'
_symmetry_space_group_name_H-M 'P 1 21 1'
_atom_sites_solution_hydrogens geom
_atom_sites_solution_primary direct
_atom_sites_solution_secondary difmap
_audit_creation_date 2009-12-23
_audit_creation_method 'by CrystalStructure 3.8'
_cell_angle_alpha 90.0000
_cell_angle_beta 111.242(4)
_cell_angle_gamma 90.0000
_cell_formula_units_Z 2
_cell_length_a 10.4927(18)
_cell_length_b 15.606(3)
_cell_length_c 10.6505(18)
_cell_measurement_reflns_used 12093
_cell_measurement_temperature 223
_cell_measurement_theta_max 26.15
_cell_measurement_theta_min 3.32
_cell_volume 1625.5(5)
_computing_cell_refinement PROCESS-AUTO
_computing_data_collection PROCESS-AUTO
_computing_data_reduction CrystalClear
_computing_molecular_graphics 'CrystalStructure 4.0'
_computing_publication_material 'CrystalStructure 4.0 (Rigaku, 2010)'
_computing_structure_refinement 'SHELXL97 (Sheldrick, 1997)'
_computing_structure_solution 'SIR92 (Altomare, et al., 1994)'
_diffrn_ambient_temperature 223
_diffrn_detector_area_resol_mean 6.849
_diffrn_measured_fraction_theta_full 0.989
_diffrn_measured_fraction_theta_max 0.989
_diffrn_measurement_device_type 'Rigaku Mercury275R CCD (SCX mini)'
_diffrn_measurement_method \w
_diffrn_radiation_type 'Mo K\a'
_diffrn_radiation_wavelength 0.71075
_diffrn_reflns_av_R_equivalents 0.0485
_diffrn_reflns_limit_h_max 12
_diffrn_reflns_limit_h_min -12
_diffrn_reflns_limit_k_max 19
_diffrn_reflns_limit_k_min -19
_diffrn_reflns_limit_l_max 13
_diffrn_reflns_limit_l_min -13
_diffrn_reflns_number 12989
_diffrn_reflns_theta_full 26.02
_diffrn_reflns_theta_max 26.02
_diffrn_standards_number 0
_exptl_absorpt_coefficient_mu 0.738
_exptl_absorpt_correction_T_max 0.863
_exptl_absorpt_correction_T_min 0.697
_exptl_absorpt_correction_type multi-scan
_exptl_absorpt_process_details 'Jacobson, R. (1998) Private communication'
_exptl_crystal_colour Yellow
_exptl_crystal_density_diffrn 1.269
_exptl_crystal_description Chunk
_exptl_crystal_F_000 660.00
_exptl_crystal_size_max 0.20
_exptl_crystal_size_mid 0.20
_exptl_crystal_size_min 0.20
_refine_diff_density_max 0.480
_refine_diff_density_min -0.340
_refine_ls_abs_structure_details 'Flack, H. D. (1983), Acta Cryst. A39, 876-881.  3023 Friedel Pairs'
_refine_ls_abs_structure_Flack -0.003(18)
_refine_ls_extinction_method none
_refine_ls_goodness_of_fit_ref 1.047
_refine_ls_hydrogen_treatment constr
_refine_ls_number_parameters 343
_refine_ls_number_reflns 6348
_refine_ls_number_restraints 1
_refine_ls_R_factor_gt 0.0581
_refine_ls_shift/su_max 0.001
_refine_ls_structure_factor_coef Fsqd
_refine_ls_weighting_details 'w = 1/[\s^2^(Fo^2^)+(0.0616P)^2^+0.0000P] where P=(Fo^2^+2Fc^2^)/3'
_refine_ls_weighting_scheme calc
_refine_ls_wR_factor_ref 0.1264
_reflns_number_gt 5183
_reflns_number_total 6348
_reflns_threshold_expression F^2^>2.0\s(F^2^)
_cod_data_source_file ic300009a_si_001.cif
_cod_data_source_block '_Compound3-ACN+'
_cod_original_formula_sum 'P2 N2 C28 H49 Ni B F4'
_cod_database_code 4329994

loop_
_symmetry_equiv_pos_site_id
_symmetry_equiv_pos_as_xyz
1 +X,+Y,+Z
2 -X,1/2+Y,-Z

loop_
_atom_site_label
_atom_site_type_symbol
_atom_site_fract_x
_atom_site_fract_y
_atom_site_fract_z
_atom_site_U_iso_or_equiv
_atom_site_adp_type
_atom_site_occupancy
_atom_site_symmetry_multiplicity
_atom_site_calc_flag
_atom_site_refinement_flags
Ni(1) Ni 0.71359(5) 0.89352(4) 0.28474(5) 0.02780(15) Uani 1.00 2 d .
P(1) P 0.51687(12) 0.82594(8) 0.19220(11) 0.0294(3) Uani 1.00 2 d .
P(2) P 0.89869(12) 0.96336(8) 0.41141(12) 0.0289(3) Uani 1.00 2 d .
F(1) F 0.8801(6) 0.6468(3) -0.0275(5) 0.126(2) Uani 1.00 2 d .
F(2) F 1.0539(8) 0.5636(5) 0.0823(6) 0.192(4) Uani 1.00 2 d .
F(3) F 1.0429(9) 0.6890(5) 0.1539(9) 0.240(5) Uani 1.00 2 d .
F(4) F 0.9145(8) 0.5935(9) 0.1655(9) 0.273(7) Uani 1.00 2 d .
N(1) N 0.7772(4) 0.8710(3) 0.1421(4) 0.0375(11) Uani 1.00 2 d .
N(2) N 0.6183(7) 1.2028(5) 0.3541(7) 0.0890(20) Uani 1.00 2 d .
C(1) C 0.6466(5) 0.9221(3) 0.4244(5) 0.0330(11) Uani 1.00 2 d .
C(2) C 0.7124(5) 0.9841(3) 0.5239(5) 0.0337(11) Uani 1.00 2 d .
C(3) C 0.6631(6) 1.0033(4) 0.6264(5) 0.0487(14) Uani 1.00 2 d .
C(4) C 0.5478(6) 0.9641(4) 0.6308(6) 0.0531(15) Uani 1.00 2 d .
C(5) C 0.4817(5) 0.9029(4) 0.5361(5) 0.0436(12) Uani 1.00 2 d .
C(6) C 0.5293(4) 0.8822(4) 0.4334(4) 0.0349(11) Uani 1.00 2 d .
C(7) C 0.8113(5) 0.8633(3) 0.0543(5) 0.0419(13) Uani 1.00 2 d .
C(8) C 0.8577(7) 0.8559(5) -0.0606(6) 0.0649(19) Uani 1.00 2 d .
C(9) C 0.4557(5) 0.8152(3) 0.3318(5) 0.0381(12) Uani 1.00 2 d .
C(10) C 0.8350(5) 1.0285(3) 0.5187(5) 0.0407(12) Uani 1.00 2 d .
C(11) C 0.3869(4) 0.8935(4) 0.0641(4) 0.0375(10) Uani 1.00 2 d .
C(12) C 0.3685(6) 0.9747(4) 0.1368(6) 0.0612(17) Uani 1.00 2 d .
C(13) C 0.4403(6) 0.9223(4) -0.0449(6) 0.0565(16) Uani 1.00 2 d .
C(14) C 0.2473(5) 0.8498(4) -0.0017(6) 0.0659(19) Uani 1.00 2 d .
C(15) C 0.5239(6) 0.7125(3) 0.1363(5) 0.0420(12) Uani 1.00 2 d .
C(16) C 0.3963(6) 0.6606(4) 0.1282(7) 0.0588(16) Uani 1.00 2 d .
C(17) C 0.5380(7) 0.7091(4) -0.0019(6) 0.0598(17) Uani 1.00 2 d .
C(18) C 0.6508(6) 0.6736(4) 0.2418(6) 0.0581(16) Uani 1.00 2 d .
C(19) C 1.0265(4) 0.8890(4) 0.5252(4) 0.0379(10) Uani 1.00 2 d .
C(20) C 0.9626(6) 0.8482(4) 0.6198(5) 0.0496(14) Uani 1.00 2 d .
C(21) C 1.0606(5) 0.8176(3) 0.4414(5) 0.0473(13) Uani 1.00 2 d .
C(22) C 1.1603(5) 0.9331(4) 0.6154(5) 0.0485(14) Uani 1.00 2 d .
C(23) C 0.9778(5) 1.0425(3) 0.3276(5) 0.0414(12) Uani 1.00 2 d .
C(24) C 1.0710(5) 0.9993(4) 0.2641(6) 0.0452(14) Uani 1.00 2 d .
C(25) C 1.0622(6) 1.1102(4) 0.4264(7) 0.0579(17) Uani 1.00 2 d .
C(26) C 0.8567(6) 1.0852(4) 0.2171(6) 0.0546(16) Uani 1.00 2 d .
C(27) C 0.5153(7) 1.1846(5) 0.3509(6) 0.0593(17) Uani 1.00 2 d .
C(28) C 0.3800(8) 1.1604(6) 0.3473(8) 0.094(3) Uani 1.00 2 d .
B(1) B 0.9733(9) 0.6262(6) 0.0886(8) 0.0613(20) Uani 1.00 2 d .
H(3) H 0.7095 1.0434 0.6931 0.058 Uiso 1.00 2 calc R
H(4) H 0.5139 0.9789 0.6983 0.064 Uiso 1.00 2 calc R
H(5) H 0.4041 0.8750 0.5408 0.052 Uiso 1.00 2 calc R
H(8A) H 0.8216 0.9034 -0.1219 0.078 Uiso 1.00 2 calc R
H(8B) H 0.8251 0.8023 -0.1074 0.078 Uiso 1.00 2 calc R
H(8C) H 0.9568 0.8570 -0.0278 0.078 Uiso 1.00 2 calc R
H(9A) H 0.3567 0.8243 0.3004 0.046 Uiso 1.00 2 calc R
H(9B) H 0.4762 0.7578 0.3716 0.046 Uiso 1.00 2 calc R
H(10A) H 0.9046 1.0335 0.6093 0.049 Uiso 1.00 2 calc R
H(10B) H 0.8112 1.0861 0.4809 0.049 Uiso 1.00 2 calc R
H(12A) H 0.3027 1.0123 0.0731 0.073 Uiso 1.00 2 calc R
H(12B) H 0.4555 1.0041 0.1755 0.073 Uiso 1.00 2 calc R
H(12C) H 0.3356 0.9591 0.2079 0.073 Uiso 1.00 2 calc R
H(13A) H 0.5093 0.9663 -0.0089 0.068 Uiso 1.00 2 calc R
H(13B) H 0.3653 0.9452 -0.1210 0.068 Uiso 1.00 2 calc R
H(13C) H 0.4801 0.8737 -0.0742 0.068 Uiso 1.00 2 calc R
H(14A) H 0.2130 0.8323 0.0676 0.079 Uiso 1.00 2 calc R
H(14B) H 0.2571 0.7999 -0.0516 0.079 Uiso 1.00 2 calc R
H(14C) H 0.1835 0.8897 -0.0625 0.079 Uiso 1.00 2 calc R
H(16A) H 0.3826 0.6647 0.2133 0.070 Uiso 1.00 2 calc R
H(16B) H 0.4090 0.6011 0.1094 0.070 Uiso 1.00 2 calc R
H(16C) H 0.3169 0.6835 0.0567 0.070 Uiso 1.00 2 calc R
H(17A) H 0.4698 0.7461 -0.0642 0.072 Uiso 1.00 2 calc R
H(17B) H 0.5245 0.6508 -0.0354 0.072 Uiso 1.00 2 calc R
H(17C) H 0.6286 0.7285 0.0065 0.072 Uiso 1.00 2 calc R
H(18A) H 0.6612 0.6148 0.2176 0.070 Uiso 1.00 2 calc R
H(18B) H 0.6413 0.6749 0.3290 0.070 Uiso 1.00 2 calc R
H(18C) H 0.7307 0.7065 0.2459 0.070 Uiso 1.00 2 calc R
H(20A) H 0.9511 0.8916 0.6801 0.059 Uiso 1.00 2 calc R
H(20B) H 1.0221 0.8033 0.6721 0.059 Uiso 1.00 2 calc R
H(20C) H 0.8742 0.8241 0.5669 0.059 Uiso 1.00 2 calc R
H(21A) H 1.1027 0.8428 0.3827 0.057 Uiso 1.00 2 calc R
H(21B) H 0.9771 0.7883 0.3875 0.057 Uiso 1.00 2 calc R
H(21C) H 1.1233 0.7769 0.5016 0.057 Uiso 1.00 2 calc R
H(22A) H 1.1897 0.9733 0.5620 0.058 Uiso 1.00 2 calc R
H(22B) H 1.2307 0.8901 0.6529 0.058 Uiso 1.00 2 calc R
H(22C) H 1.1445 0.9634 0.6880 0.058 Uiso 1.00 2 calc R
H(24A) H 1.1513 0.9766 0.3346 0.054 Uiso 1.00 2 calc R
H(24B) H 1.0988 1.0410 0.2115 0.054 Uiso 1.00 2 calc R
H(24C) H 1.0218 0.9530 0.2059 0.054 Uiso 1.00 2 calc R
H(25A) H 1.0989 1.1507 0.3791 0.069 Uiso 1.00 2 calc R
H(25B) H 1.1369 1.0827 0.4974 0.069 Uiso 1.00 2 calc R
H(25C) H 1.0046 1.1403 0.4654 0.069 Uiso 1.00 2 calc R
H(26A) H 0.8319 1.0517 0.1350 0.066 Uiso 1.00 2 calc R
H(26B) H 0.8823 1.1426 0.2003 0.066 Uiso 1.00 2 calc R
H(26C) H 0.7792 1.0883 0.2462 0.066 Uiso 1.00 2 calc R
H(28A) H 0.3858 1.1427 0.4365 0.112 Uiso 1.00 2 calc R
H(28B) H 0.3454 1.1133 0.2846 0.112 Uiso 1.00 2 calc R
H(28C) H 0.3187 1.2090 0.3182 0.112 Uiso 1.00 2 calc R

loop_
_atom_site_aniso_label
_atom_site_aniso_U_11
_atom_site_aniso_U_22
_atom_site_aniso_U_33
_atom_site_aniso_U_12
_atom_site_aniso_U_13
_atom_site_aniso_U_23
Ni(1) 0.0236(3) 0.0343(3) 0.0253(3) -0.0015(3) 0.0086(2) -0.0035(3)
P(1) 0.0255(6) 0.0327(7) 0.0271(6) -0.0024(5) 0.0062(5) 0.0002(5)
P(2) 0.0245(6) 0.0305(7) 0.0305(6) -0.0011(5) 0.0087(5) -0.0036(5)
F(1) 0.153(5) 0.081(3) 0.086(3) 0.030(3) -0.025(3) 0.007(3)
F(2) 0.211(8) 0.204(7) 0.115(5) 0.132(7) 0.004(5) -0.020(5)
F(3) 0.245(9) 0.158(7) 0.200(8) -0.014(7) -0.061(7) -0.056(6)
F(4) 0.150(7) 0.488(20) 0.197(8) 0.017(9) 0.083(7) 0.168(11)
N(1) 0.035(2) 0.046(3) 0.029(2) -0.0041(20) 0.0091(18) -0.0078(18)
N(2) 0.071(4) 0.094(5) 0.100(5) -0.010(4) 0.028(4) -0.020(4)
C(1) 0.029(2) 0.042(3) 0.031(2) 0.008(2) 0.013(2) -0.0041(20)
C(2) 0.032(2) 0.035(3) 0.036(3) 0.001(2) 0.015(2) -0.005(2)
C(3) 0.051(3) 0.055(3) 0.043(3) 0.003(3) 0.021(3) -0.014(3)
C(4) 0.059(3) 0.062(4) 0.052(3) -0.006(3) 0.035(3) -0.011(3)
C(5) 0.045(3) 0.050(3) 0.045(3) 0.004(3) 0.027(2) -0.003(3)
C(6) 0.034(2) 0.041(3) 0.030(2) 0.006(3) 0.0128(19) 0.000(2)
C(7) 0.038(3) 0.051(3) 0.041(3) -0.003(2) 0.019(2) -0.004(2)
C(8) 0.082(5) 0.082(5) 0.045(3) -0.002(4) 0.039(3) -0.006(3)
C(9) 0.035(3) 0.045(3) 0.035(3) -0.004(3) 0.014(2) 0.005(2)
C(10) 0.041(3) 0.037(3) 0.041(3) -0.001(2) 0.011(2) -0.012(2)
C(11) 0.027(2) 0.038(2) 0.041(2) 0.004(3) 0.0058(19) 0.004(3)
C(12) 0.048(3) 0.056(4) 0.075(4) 0.019(3) 0.015(3) 0.016(3)
C(13) 0.045(3) 0.068(4) 0.047(3) -0.002(3) 0.005(3) 0.020(3)
C(14) 0.039(3) 0.081(5) 0.057(4) -0.010(3) -0.008(3) 0.018(3)
C(15) 0.054(3) 0.035(3) 0.033(3) -0.005(3) 0.010(2) -0.007(2)
C(16) 0.062(4) 0.043(3) 0.068(4) -0.013(3) 0.020(3) 0.001(3)
C(17) 0.080(5) 0.045(3) 0.062(4) -0.013(3) 0.035(4) -0.009(3)
C(18) 0.054(3) 0.041(3) 0.071(4) 0.008(3) 0.013(3) -0.002(3)
C(19) 0.031(2) 0.041(3) 0.032(2) 0.002(3) 0.0001(18) 0.008(3)
C(20) 0.048(3) 0.050(3) 0.044(3) 0.002(3) 0.009(3) 0.009(3)
C(21) 0.041(3) 0.042(3) 0.054(3) 0.013(3) 0.010(3) 0.000(3)
C(22) 0.030(3) 0.059(3) 0.051(3) -0.001(3) 0.008(2) -0.008(3)
C(23) 0.036(3) 0.035(3) 0.054(3) -0.003(2) 0.017(3) 0.005(2)
C(24) 0.036(3) 0.056(4) 0.053(3) -0.008(3) 0.026(3) 0.002(3)
C(25) 0.051(3) 0.036(3) 0.093(5) -0.012(3) 0.034(4) -0.007(3)
C(26) 0.057(4) 0.045(3) 0.066(4) 0.007(3) 0.028(3) 0.024(3)
C(27) 0.048(4) 0.071(4) 0.058(4) 0.007(3) 0.017(3) -0.009(3)
C(28) 0.078(5) 0.120(7) 0.084(6) -0.019(5) 0.030(5) -0.033(5)
B(1) 0.061(4) 0.070(5) 0.043(4) 0.006(4) 0.007(4) -0.012(4)

loop_
_atom_type_symbol
_atom_type_description
_atom_type_scat_dispersion_real
_atom_type_scat_dispersion_imag
_atom_type_scat_source
P P 0.102 0.094
;
International Tables for Crystallography
(1992, Vol. C, Tables 4.2.6.8 and 6.1.1.4)
;
N N 0.006 0.003
;
International Tables for Crystallography
(1992, Vol. C, Tables 4.2.6.8 and 6.1.1.4)
;
C C 0.003 0.002
;
International Tables for Crystallography
(1992, Vol. C, Tables 4.2.6.8 and 6.1.1.4)
;
H H 0.000 0.000
;
International Tables for Crystallography
(1992, Vol. C, Table 6.1.1.4)
;
Ni Ni 0.339 1.112
;
International Tables for Crystallography
(1992, Vol. C, Tables 4.2.6.8 and 6.1.1.4)
;
B B 0.001 0.001
;
International Tables for Crystallography
(1992, Vol. C, Tables 4.2.6.8 and 6.1.1.4)
;
F F 0.017 0.010
;
International Tables for Crystallography
(1992, Vol. C, Tables 4.2.6.8 and 6.1.1.4)
;

loop_
_geom_angle_atom_site_label_1
_geom_angle_atom_site_label_2
_geom_angle_atom_site_label_3
_geom_angle
_geom_angle_publ_flag
P(1) Ni(1) P(2) 168.96(6) yes
P(1) Ni(1) N(1) 95.57(12) yes
P(1) Ni(1) C(1) 84.88(14) yes
P(2) Ni(1) N(1) 95.39(12) yes
P(2) Ni(1) C(1) 84.25(14) yes
N(1) Ni(1) C(1) 176.97(18) yes
Ni(1) P(1) C(9) 103.17(15) yes
Ni(1) P(1) C(11) 111.94(18) yes
Ni(1) P(1) C(15) 117.02(18) yes
C(9) P(1) C(11) 105.5(2) yes
C(9) P(1) C(15) 103.7(3) yes
C(11) P(1) C(15) 113.8(2) yes
Ni(1) P(2) C(10) 102.50(16) yes
Ni(1) P(2) C(19) 110.98(18) yes
Ni(1) P(2) C(23) 118.36(15) yes
C(10) P(2) C(19) 106.3(2) yes
C(10) P(2) C(23) 104.8(3) yes
C(19) P(2) C(23) 112.4(2) yes
Ni(1) N(1) C(7) 175.0(4) yes
Ni(1) C(1) C(2) 121.6(4) yes
Ni(1) C(1) C(6) 121.6(3) yes
C(2) C(1) C(6) 116.8(5) yes
C(1) C(2) C(3) 120.8(5) yes
C(1) C(2) C(10) 119.1(5) yes
C(3) C(2) C(10) 120.1(4) yes
C(2) C(3) C(4) 120.7(5) yes
C(3) C(4) C(5) 120.1(6) yes
C(4) C(5) C(6) 120.3(5) yes
C(1) C(6) C(5) 121.3(4) yes
C(1) C(6) C(9) 119.4(5) yes
C(5) C(6) C(9) 119.2(5) yes
N(1) C(7) C(8) 178.3(6) yes
P(1) C(9) C(6) 106.3(4) yes
P(2) C(10) C(2) 106.4(4) yes
P(1) C(11) C(12) 106.9(3) yes
P(1) C(11) C(13) 110.5(3) yes
P(1) C(11) C(14) 113.9(4) yes
C(12) C(11) C(13) 106.8(5) yes
C(12) C(11) C(14) 108.9(5) yes
C(13) C(11) C(14) 109.6(4) yes
P(1) C(15) C(16) 112.3(4) yes
P(1) C(15) C(17) 111.4(4) yes
P(1) C(15) C(18) 105.4(3) yes
C(16) C(15) C(17) 108.2(4) yes
C(16) C(15) C(18) 110.0(5) yes
C(17) C(15) C(18) 109.4(5) yes
P(2) C(19) C(20) 107.7(3) yes
P(2) C(19) C(21) 109.7(3) yes
P(2) C(19) C(22) 114.0(4) yes
C(20) C(19) C(21) 109.0(5) yes
C(20) C(19) C(22) 106.9(4) yes
C(21) C(19) C(22) 109.3(4) yes
P(2) C(23) C(24) 112.4(4) yes
P(2) C(23) C(25) 111.9(4) yes
P(2) C(23) C(26) 105.2(4) yes
C(24) C(23) C(25) 107.7(5) yes
C(24) C(23) C(26) 109.6(5) yes
C(25) C(23) C(26) 109.9(4) yes
N(2) C(27) C(28) 179.7(8) yes
F(1) B(1) F(2) 114.2(7) yes
F(1) B(1) F(3) 114.3(8) yes
F(1) B(1) F(4) 109.3(8) yes
F(2) B(1) F(3) 110.5(8) yes
F(2) B(1) F(4) 101.8(9) yes
F(3) B(1) F(4) 105.6(9) yes
C(2) C(3) H(3) 119.641 yes
C(4) C(3) H(3) 119.634 yes
C(3) C(4) H(4) 119.963 yes
C(5) C(4) H(4) 119.964 yes
C(4) C(5) H(5) 119.858 yes
C(6) C(5) H(5) 119.868 yes
C(7) C(8) H(8A) 109.471 yes
C(7) C(8) H(8B) 109.465 yes
C(7) C(8) H(8C) 109.463 yes
H(8A) C(8) H(8B) 109.476 yes
H(8A) C(8) H(8C) 109.470 yes
H(8B) C(8) H(8C) 109.482 yes
P(1) C(9) H(9A) 110.467 yes
P(1) C(9) H(9B) 110.469 yes
C(6) C(9) H(9A) 110.457 yes
C(6) C(9) H(9B) 110.466 yes
H(9A) C(9) H(9B) 108.647 yes
P(2) C(10) H(10A) 110.442 yes
P(2) C(10) H(10B) 110.442 yes
C(2) C(10) H(10A) 110.441 yes
C(2) C(10) H(10B) 110.442 yes
H(10A) C(10) H(10B) 108.628 yes
C(11) C(12) H(12A) 109.474 yes
C(11) C(12) H(12B) 109.477 yes
C(11) C(12) H(12C) 109.473 yes
H(12A) C(12) H(12B) 109.469 yes
H(12A) C(12) H(12C) 109.464 yes
H(12B) C(12) H(12C) 109.471 yes
C(11) C(13) H(13A) 109.471 yes
C(11) C(13) H(13B) 109.471 yes
C(11) C(13) H(13C) 109.468 yes
H(13A) C(13) H(13B) 109.471 yes
H(13A) C(13) H(13C) 109.476 yes
H(13B) C(13) H(13C) 109.469 yes
C(11) C(14) H(14A) 109.472 yes
C(11) C(14) H(14B) 109.476 yes
C(11) C(14) H(14C) 109.472 yes
H(14A) C(14) H(14B) 109.464 yes
H(14A) C(14) H(14C) 109.466 yes
H(14B) C(14) H(14C) 109.477 yes
C(15) C(16) H(16A) 109.475 yes
C(15) C(16) H(16B) 109.473 yes
C(15) C(16) H(16C) 109.475 yes
H(16A) C(16) H(16B) 109.460 yes
H(16A) C(16) H(16C) 109.472 yes
H(16B) C(16) H(16C) 109.473 yes
C(15) C(17) H(17A) 109.467 yes
C(15) C(17) H(17B) 109.467 yes
C(15) C(17) H(17C) 109.471 yes
H(17A) C(17) H(17B) 109.474 yes
H(17A) C(17) H(17C) 109.474 yes
H(17B) C(17) H(17C) 109.475 yes
C(15) C(18) H(18A) 109.474 yes
C(15) C(18) H(18B) 109.472 yes
C(15) C(18) H(18C) 109.469 yes
H(18A) C(18) H(18B) 109.471 yes
H(18A) C(18) H(18C) 109.469 yes
H(18B) C(18) H(18C) 109.472 yes
C(19) C(20) H(20A) 109.470 yes
C(19) C(20) H(20B) 109.472 yes
C(19) C(20) H(20C) 109.477 yes
H(20A) C(20) H(20B) 109.471 yes
H(20A) C(20) H(20C) 109.477 yes
H(20B) C(20) H(20C) 109.461 yes
C(19) C(21) H(21A) 109.471 yes
C(19) C(21) H(21B) 109.473 yes
C(19) C(21) H(21C) 109.468 yes
H(21A) C(21) H(21B) 109.473 yes
H(21A) C(21) H(21C) 109.466 yes
H(21B) C(21) H(21C) 109.476 yes
C(19) C(22) H(22A) 109.471 yes
C(19) C(22) H(22B) 109.465 yes
C(19) C(22) H(22C) 109.463 yes
H(22A) C(22) H(22B) 109.473 yes
H(22A) C(22) H(22C) 109.484 yes
H(22B) C(22) H(22C) 109.470 yes
C(23) C(24) H(24A) 109.473 yes
C(23) C(24) H(24B) 109.465 yes
C(23) C(24) H(24C) 109.466 yes
H(24A) C(24) H(24B) 109.476 yes
H(24A) C(24) H(24C) 109.478 yes
H(24B) C(24) H(24C) 109.468 yes
C(23) C(25) H(25A) 109.471 yes
C(23) C(25) H(25B) 109.467 yes
C(23) C(25) H(25C) 109.472 yes
H(25A) C(25) H(25B) 109.469 yes
H(25A) C(25) H(25C) 109.472 yes
H(25B) C(25) H(25C) 109.476 yes
C(23) C(26) H(26A) 109.473 yes
C(23) C(26) H(26B) 109.470 yes
C(23) C(26) H(26C) 109.475 yes
H(26A) C(26) H(26B) 109.467 yes
H(26A) C(26) H(26C) 109.473 yes
H(26B) C(26) H(26C) 109.468 yes
C(27) C(28) H(28A) 109.474 yes
C(27) C(28) H(28B) 109.474 yes
C(27) C(28) H(28C) 109.466 yes
H(28A) C(28) H(28B) 109.468 yes
H(28A) C(28) H(28C) 109.473 yes
H(28B) C(28) H(28C) 109.472 yes

loop_
_geom_bond_atom_site_label_1
_geom_bond_atom_site_label_2
_geom_bond_distance
_geom_bond_publ_flag
Ni(1) P(1) 2.2068(13) yes
Ni(1) P(2) 2.2094(12) yes
Ni(1) N(1) 1.901(5) yes
Ni(1) C(1) 1.914(6) yes
P(1) C(9) 1.828(6) yes
P(1) C(11) 1.867(5) yes
P(1) C(15) 1.879(5) yes
P(2) C(10) 1.828(6) yes
P(2) C(19) 1.853(5) yes
P(2) C(23) 1.884(6) yes
F(1) B(1) 1.309(8) yes
F(2) B(1) 1.309(12) yes
F(3) B(1) 1.269(11) yes
F(4) B(1) 1.295(15) yes
N(1) C(7) 1.122(8) yes
N(2) C(27) 1.106(11) yes
C(1) C(2) 1.417(6) yes
C(1) C(6) 1.413(7) yes
C(2) C(3) 1.399(9) yes
C(2) C(10) 1.480(8) yes
C(3) C(4) 1.370(9) yes
C(4) C(5) 1.380(8) yes
C(5) C(6) 1.395(8) yes
C(6) C(9) 1.502(7) yes
C(7) C(8) 1.476(9) yes
C(11) C(12) 1.533(9) yes
C(11) C(13) 1.528(9) yes
C(11) C(14) 1.536(7) yes
C(15) C(16) 1.540(9) yes
C(15) C(17) 1.532(9) yes
C(15) C(18) 1.522(7) yes
C(19) C(20) 1.536(8) yes
C(19) C(21) 1.549(8) yes
C(19) C(22) 1.546(6) yes
C(23) C(24) 1.532(9) yes
C(23) C(25) 1.527(7) yes
C(23) C(26) 1.536(7) yes
C(27) C(28) 1.456(11) yes
C(3) H(3) 0.940 yes
C(4) H(4) 0.940 yes
C(5) H(5) 0.940 yes
C(8) H(8A) 0.970 yes
C(8) H(8B) 0.970 yes
C(8) H(8C) 0.970 yes
C(9) H(9A) 0.980 yes
C(9) H(9B) 0.980 yes
C(10) H(10A) 0.980 yes
C(10) H(10B) 0.980 yes
C(12) H(12A) 0.970 yes
C(12) H(12B) 0.970 yes
C(12) H(12C) 0.970 yes
C(13) H(13A) 0.970 yes
C(13) H(13B) 0.970 yes
C(13) H(13C) 0.970 yes
C(14) H(14A) 0.970 yes
C(14) H(14B) 0.970 yes
C(14) H(14C) 0.970 yes
C(16) H(16A) 0.970 yes
C(16) H(16B) 0.970 yes
C(16) H(16C) 0.970 yes
C(17) H(17A) 0.970 yes
C(17) H(17B) 0.970 yes
C(17) H(17C) 0.970 yes
C(18) H(18A) 0.970 yes
C(18) H(18B) 0.970 yes
C(18) H(18C) 0.970 yes
C(20) H(20A) 0.970 yes
C(20) H(20B) 0.970 yes
C(20) H(20C) 0.970 yes
C(21) H(21A) 0.970 yes
C(21) H(21B) 0.970 yes
C(21) H(21C) 0.970 yes
C(22) H(22A) 0.970 yes
C(22) H(22B) 0.970 yes
C(22) H(22C) 0.970 yes
C(24) H(24A) 0.970 yes
C(24) H(24B) 0.970 yes
C(24) H(24C) 0.970 yes
C(25) H(25A) 0.970 yes
C(25) H(25B) 0.970 yes
C(25) H(25C) 0.970 yes
C(26) H(26A) 0.970 yes
C(26) H(26B) 0.970 yes
C(26) H(26C) 0.970 yes
C(28) H(28A) 0.970 yes
C(28) H(28B) 0.970 yes
C(28) H(28C) 0.970 yes

loop_
_geom_contact_atom_site_label_1
_geom_contact_atom_site_label_2
_geom_contact_distance
_geom_contact_publ_flag
_geom_contact_site_symmetry_2
Ni(1) C(18) 3.493(6) yes .
Ni(1) C(26) 3.536(6) yes .
N(1) C(13) 3.465(6) yes .
N(1) C(17) 3.499(7) yes .
N(1) C(21) 3.582(6) yes .
N(1) C(23) 3.534(6) yes .
N(1) C(24) 3.507(7) yes .
N(1) C(26) 3.468(7) yes .
C(1) C(4) 2.826(9) yes .
C(1) C(12) 3.477(7) yes .
C(1) C(20) 3.414(7) yes .
C(2) C(5) 2.777(8) yes .
C(2) C(20) 3.239(7) yes .
C(3) C(6) 2.770(7) yes .
C(6) C(12) 3.324(7) yes .
C(7) C(24) 3.537(7) yes .
C(9) C(12) 3.158(8) yes .
C(9) C(14) 3.473(7) yes .
C(9) C(16) 3.151(8) yes .
C(9) C(18) 3.378(9) yes .
C(10) C(20) 3.133(8) yes .
C(10) C(22) 3.519(7) yes .
C(10) C(25) 3.159(9) yes .
C(10) C(26) 3.418(9) yes .
C(11) C(17) 3.478(9) yes .
C(13) C(17) 3.463(9) yes .
C(14) C(15) 3.477(8) yes .
C(14) C(16) 3.392(9) yes .
C(19) C(24) 3.443(8) yes .
C(21) C(24) 3.431(8) yes .
C(22) C(23) 3.425(7) yes .
C(22) C(25) 3.355(8) yes .
F(1) C(8) 3.281(8) yes .
F(1) C(24) 3.584(8) yes 2_745
F(1) C(28) 3.515(8) yes 2_645
F(2) C(3) 3.557(8) yes 2_746
F(2) C(8) 3.404(11) yes 2_745
F(2) C(24) 3.582(8) yes 2_745
F(3) C(7) 3.544(10) yes .
F(3) C(8) 3.543(10) yes .
F(4) C(10) 3.584(9) yes 2_746
F(4) C(18) 3.392(13) yes .
N(2) C(10) 3.571(8) yes .
N(2) C(17) 3.509(9) yes 2_655
C(3) F(2) 3.557(8) yes 2_756
C(7) F(3) 3.544(10) yes .
C(8) F(1) 3.281(8) yes .
C(8) F(2) 3.404(11) yes 2_755
C(8) F(3) 3.543(10) yes .
C(10) F(4) 3.584(9) yes 2_756
C(10) N(2) 3.571(8) yes .
C(17) N(2) 3.509(9) yes 2_645
C(17) C(27) 3.573(10) yes 2_645
C(18) F(4) 3.392(13) yes .
C(24) F(1) 3.584(8) yes 2_755
C(24) F(2) 3.582(8) yes 2_755
C(27) C(17) 3.573(10) yes 2_655
C(28) F(1) 3.515(8) yes 2_655
Ni(1) H(10B) 3.5909 yes .
Ni(1) H(12B) 3.0629 yes .
Ni(1) H(13A) 3.2873 yes .
Ni(1) H(18B) 3.5637 yes .
Ni(1) H(18C) 2.9630 yes .
Ni(1) H(20C) 3.0620 yes .
Ni(1) H(21B) 3.0579 yes .
Ni(1) H(26A) 3.4073 yes .
Ni(1) H(26C) 3.1763 yes .
P(1) H(12B) 2.8445 yes .
P(1) H(12C) 2.8634 yes .
P(1) H(13A) 3.0439 yes .
P(1) H(13C) 2.8214 yes .
P(1) H(14A) 2.9779 yes .
P(1) H(14B) 3.0346 yes .
P(1) H(16A) 2.9319 yes .
P(1) H(16C) 3.0392 yes .
P(1) H(17A) 2.8772 yes .
P(1) H(17C) 3.0463 yes .
P(1) H(18A) 3.5951 yes .
P(1) H(18B) 2.8296 yes .
P(1) H(18C) 2.8118 yes .
P(2) H(20A) 2.9329 yes .
P(2) H(20C) 2.8004 yes .
P(2) H(21A) 2.9477 yes .
P(2) H(21B) 2.8917 yes .
P(2) H(22A) 2.8931 yes .
P(2) H(22C) 3.1344 yes .
P(2) H(24A) 3.0511 yes .
P(2) H(24C) 2.9215 yes .
P(2) H(25B) 2.9823 yes .
P(2) H(25C) 2.9539 yes .
P(2) H(26A) 3.0920 yes .
P(2) H(26B) 3.5533 yes .
P(2) H(26C) 2.6214 yes .
N(1) H(8A) 3.0545 yes .
N(1) H(8B) 3.0706 yes .
N(1) H(8C) 3.0567 yes .
N(1) H(13A) 3.0698 yes .
N(1) H(13C) 3.1341 yes .
N(1) H(17C) 2.7984 yes .
N(1) H(18C) 2.9057 yes .
N(1) H(21A) 3.4760 yes .
N(1) H(21B) 2.9877 yes .
N(1) H(24C) 2.7248 yes .
N(1) H(26A) 2.8840 yes .
N(1) H(26C) 3.5659 yes .
N(2) H(28A) 3.0254 yes .
N(2) H(28B) 3.0271 yes .
N(2) H(28C) 3.0283 yes .
C(1) H(3) 3.2930 yes .
C(1) H(5) 3.2920 yes .
C(1) H(9A) 3.2270 yes .
C(1) H(9B) 3.0588 yes .
C(1) H(10A) 3.2207 yes .
C(1) H(10B) 3.0238 yes .
C(1) H(12B) 2.9716 yes .
C(1) H(12C) 3.2935 yes .
C(1) H(20A) 3.3984 yes .
C(1) H(20C) 2.7785 yes .
C(2) H(4) 3.2551 yes .
C(2) H(20A) 2.8473 yes .
C(2) H(20C) 2.9606 yes .
C(3) H(5) 3.2290 yes .
C(3) H(10A) 2.6487 yes .
C(3) H(10B) 2.8699 yes .
C(3) H(20A) 3.3536 yes .
C(5) H(3) 3.2289 yes .
C(5) H(9A) 2.6719 yes .
C(5) H(9B) 2.8497 yes .
C(5) H(12C) 3.3848 yes .
C(6) H(4) 3.2547 yes .
C(6) H(12B) 3.1967 yes .
C(6) H(12C) 2.7938 yes .
C(6) H(20C) 3.4939 yes .
C(7) H(13A) 3.3957 yes .
C(7) H(13C) 3.2449 yes .
C(7) H(17C) 2.7666 yes .
C(7) H(18C) 3.4816 yes .
C(7) H(21B) 3.5383 yes .
C(7) H(24C) 2.6197 yes .
C(7) H(26A) 3.0484 yes .
C(8) H(17C) 3.3888 yes .
C(8) H(24C) 3.1267 yes .
C(9) H(5) 2.6441 yes .
C(9) H(12B) 3.3854 yes .
C(9) H(12C) 2.6786 yes .
C(9) H(14A) 3.0465 yes .
C(9) H(16A) 2.6445 yes .
C(9) H(16C) 3.4412 yes .
C(9) H(18B) 2.9371 yes .
C(10) H(3) 2.6472 yes .
C(10) H(20A) 2.7354 yes .
C(10) H(20C) 3.2333 yes .
C(10) H(22C) 3.2541 yes .
C(10) H(25B) 3.3655 yes .
C(10) H(25C) 2.6959 yes .
C(10) H(26C) 2.8999 yes .
C(11) H(9A) 2.8601 yes .
C(11) H(16C) 3.3548 yes .
C(11) H(17A) 2.9636 yes .
C(12) H(9A) 2.9520 yes .
C(12) H(13A) 2.5039 yes .
C(12) H(13B) 2.7726 yes .
C(12) H(13C) 3.2882 yes .
C(12) H(14A) 2.6964 yes .
C(12) H(14B) 3.3370 yes .
C(12) H(14C) 2.6551 yes .
C(13) H(12A) 2.6359 yes .
C(13) H(12B) 2.6258 yes .
C(13) H(12C) 3.3067 yes .
C(13) H(14A) 3.3417 yes .
C(13) H(14B) 2.6922 yes .
C(13) H(14C) 2.6812 yes .
C(13) H(17A) 2.7836 yes .
C(13) H(17C) 3.5458 yes .
C(14) H(9A) 3.0248 yes .
C(14) H(12A) 2.6572 yes .
C(14) H(12B) 3.3376 yes .
C(14) H(12C) 2.6928 yes .
C(14) H(13A) 3.3193 yes .
C(14) H(13B) 2.5504 yes .
C(14) H(13C) 2.8407 yes .
C(14) H(16C) 2.7081 yes .
C(14) H(17A) 3.1058 yes .
C(15) H(9A) 3.3770 yes .
C(15) H(9B) 2.8190 yes .
C(15) H(13C) 3.2898 yes .
C(15) H(14A) 3.5978 yes .
C(15) H(14B) 3.1057 yes .
C(16) H(9A) 3.2580 yes .
C(16) H(9B) 2.8554 yes .
C(16) H(14A) 3.2235 yes .
C(16) H(14B) 2.9151 yes .
C(16) H(17A) 2.7783 yes .
C(16) H(17B) 2.5630 yes .
C(16) H(17C) 3.3213 yes .
C(16) H(18A) 2.6880 yes .
C(16) H(18B) 2.6925 yes .
C(16) H(18C) 3.3475 yes .
C(17) H(13C) 2.6870 yes .
C(17) H(14B) 3.1374 yes .
C(17) H(16A) 3.3318 yes .
C(17) H(16B) 2.6920 yes .
C(17) H(16C) 2.6425 yes .
C(17) H(18A) 2.6671 yes .
C(17) H(18B) 3.3337 yes .
C(17) H(18C) 2.6804 yes .
C(18) H(9B) 2.9720 yes .
C(18) H(16A) 2.7224 yes .
C(18) H(16B) 2.6672 yes .
C(18) H(16C) 3.3433 yes .
C(18) H(17A) 3.3196 yes .
C(18) H(17B) 2.7862 yes .
C(18) H(17C) 2.5772 yes .
C(19) H(10A) 2.8905 yes .
C(19) H(24A) 3.1034 yes .
C(19) H(24C) 3.5270 yes .
C(19) H(25B) 3.2883 yes .
C(20) H(10A) 2.9487 yes .
C(20) H(21A) 3.3511 yes .
C(20) H(21B) 2.7007 yes .
C(20) H(21C) 2.6837 yes .
C(20) H(22A) 3.3058 yes .
C(20) H(22B) 2.7830 yes .
C(20) H(22C) 2.5287 yes .
C(21) H(20A) 3.3508 yes .
C(21) H(20B) 2.6390 yes .
C(21) H(20C) 2.7417 yes .
C(21) H(22A) 2.8520 yes .
C(21) H(22B) 2.5746 yes .
C(21) H(22C) 3.3426 yes .
C(21) H(24A) 3.0241 yes .
C(21) H(24C) 3.1911 yes .
C(22) H(10A) 3.0877 yes .
C(22) H(20A) 2.6083 yes .
C(22) H(20B) 2.6840 yes .
C(22) H(20C) 3.3240 yes .
C(22) H(21A) 2.7218 yes .
C(22) H(21B) 3.3635 yes .
C(22) H(21C) 2.6867 yes .
C(22) H(24A) 3.0355 yes .
C(22) H(25B) 2.6210 yes .
C(23) H(10A) 3.3590 yes .
C(23) H(10B) 2.8729 yes .
C(23) H(21A) 3.3497 yes .
C(23) H(22A) 2.8842 yes .
C(24) H(21A) 2.7148 yes .
C(24) H(22A) 2.9868 yes .
C(24) H(25A) 2.6288 yes .
C(24) H(25B) 2.6645 yes .
C(24) H(25C) 3.3174 yes .
C(24) H(26A) 2.5202 yes .
C(24) H(26B) 2.8991 yes .
C(24) H(26C) 3.3040 yes .
C(25) H(10A) 3.2096 yes .
C(25) H(10B) 2.9203 yes .
C(25) H(22A) 2.6530 yes .
C(25) H(22C) 3.4669 yes .
C(25) H(24A) 2.6155 yes .
C(25) H(24B) 2.6810 yes .
C(25) H(24C) 3.3156 yes .
C(25) H(26A) 3.2969 yes .
C(25) H(26B) 2.5142 yes .
C(25) H(26C) 2.9135 yes .
C(26) H(10B) 3.0153 yes .
C(26) H(24A) 3.3456 yes .
C(26) H(24B) 2.6544 yes .
C(26) H(24C) 2.7251 yes .
C(26) H(25A) 2.7027 yes .
C(26) H(25B) 3.3462 yes .
C(26) H(25C) 2.6769 yes .
H(3) H(4) 2.3048 yes .
H(3) H(10A) 2.5170 yes .
H(3) H(10B) 2.9048 yes .
H(3) H(20A) 3.5094 yes .
H(4) H(5) 2.3172 yes .
H(5) H(9A) 2.5507 yes .
H(5) H(9B) 2.8541 yes .
H(8A) H(24C) 3.4480 yes .
H(8A) H(26A) 3.5556 yes .
H(8B) H(17C) 2.9767 yes .
H(8C) H(24C) 2.7701 yes .
H(9A) H(12B) 3.4223 yes .
H(9A) H(12C) 2.2996 yes .
H(9A) H(14A) 2.3925 yes .
H(9A) H(14B) 3.5291 yes .
H(9A) H(16A) 2.7057 yes .
H(9A) H(16C) 3.3104 yes .
H(9B) H(16A) 2.1727 yes .
H(9B) H(16B) 3.5854 yes .
H(9B) H(16C) 3.3661 yes .
H(9B) H(18B) 2.3353 yes .
H(9B) H(18C) 3.4873 yes .
H(10A) H(20A) 2.3333 yes .
H(10A) H(20C) 3.2992 yes .
H(10A) H(22A) 3.3428 yes .
H(10A) H(22C) 2.5902 yes .
H(10A) H(25B) 3.1713 yes .
H(10A) H(25C) 2.7189 yes .
H(10B) H(25B) 3.3587 yes .
H(10B) H(25C) 2.2593 yes .
H(10B) H(26B) 3.4468 yes .
H(10B) H(26C) 2.3987 yes .
H(12A) H(13A) 2.7104 yes .
H(12A) H(13B) 2.6043 yes .
H(12A) H(13C) 3.5656 yes .
H(12A) H(14A) 2.9556 yes .
H(12A) H(14B) 3.5375 yes .
H(12A) H(14C) 2.4494 yes .
H(12B) H(13A) 2.3080 yes .
H(12B) H(13B) 3.0899 yes .
H(12B) H(13C) 3.4314 yes .
H(12B) H(14A) 3.5860 yes .
H(12B) H(14C) 3.5379 yes .
H(12B) H(26C) 3.4614 yes .
H(12C) H(13A) 3.4229 yes .
H(12C) H(14A) 2.5319 yes .
H(12C) H(14B) 3.5840 yes .
H(12C) H(14C) 2.9472 yes .
H(13A) H(14C) 3.4678 yes .
H(13A) H(17A) 3.4855 yes .
H(13A) H(26A) 3.4390 yes .
H(13B) H(14A) 3.4670 yes .
H(13B) H(14B) 2.7539 yes .
H(13B) H(14C) 2.3748 yes .
H(13B) H(17A) 3.2780 yes .
H(13C) H(14B) 2.6953 yes .
H(13C) H(14C) 3.1693 yes .
H(13C) H(17A) 1.9996 yes .
H(13C) H(17B) 3.5151 yes .
H(13C) H(17C) 2.7083 yes .
H(14A) H(16A) 3.2265 yes .
H(14A) H(16C) 2.5863 yes .
H(14B) H(16A) 3.3843 yes .
H(14B) H(16C) 2.1221 yes .
H(14B) H(17A) 2.4335 yes .
H(14C) H(16C) 3.5559 yes .
H(16A) H(17B) 3.4844 yes .
H(16A) H(18A) 3.0093 yes .
H(16A) H(18B) 2.5473 yes .
H(16B) H(17A) 3.1315 yes .
H(16B) H(17B) 2.4098 yes .
H(16B) H(17C) 3.5066 yes .
H(16B) H(18A) 2.4833 yes .
H(16B) H(18B) 2.9338 yes .
H(16B) H(18C) 3.5575 yes .
H(16C) H(17A) 2.5859 yes .
H(16C) H(17B) 2.7420 yes .
H(16C) H(17C) 3.5699 yes .
H(16C) H(18A) 3.5565 yes .
H(16C) H(18B) 3.5864 yes .
H(17A) H(18A) 3.5877 yes .
H(17A) H(18C) 3.4970 yes .
H(17B) H(18A) 2.6140 yes .
H(17B) H(18C) 3.1164 yes .
H(17C) H(18A) 2.7860 yes .
H(17C) H(18B) 3.4907 yes .
H(17C) H(18C) 2.4051 yes .
H(18C) H(21B) 2.7871 yes .
H(20A) H(21C) 3.5447 yes .
H(20A) H(22A) 3.4279 yes .
H(20A) H(22B) 3.0498 yes .
H(20A) H(22C) 2.2920 yes .
H(20B) H(21A) 3.5324 yes .
H(20B) H(21B) 2.9029 yes .
H(20B) H(21C) 2.4468 yes .
H(20B) H(22B) 2.6441 yes .
H(20B) H(22C) 2.7863 yes .
H(20C) H(21B) 2.5748 yes .
H(20C) H(21C) 3.0289 yes .
H(20C) H(22C) 3.4325 yes .
H(21A) H(22A) 2.7145 yes .
H(21A) H(22B) 2.7983 yes .
H(21A) H(24A) 2.2524 yes .
H(21A) H(24B) 3.5840 yes .
H(21A) H(24C) 2.4627 yes .
H(21B) H(22B) 3.4850 yes .
H(21B) H(24C) 3.3501 yes .
H(21C) H(22A) 3.1580 yes .
H(21C) H(22B) 2.3815 yes .
H(21C) H(22C) 3.4837 yes .
H(22A) H(24A) 2.3080 yes .
H(22A) H(24C) 3.5702 yes .
H(22A) H(25A) 3.3198 yes .
H(22A) H(25B) 1.8482 yes .
H(22A) H(25C) 3.1890 yes .
H(22B) H(24A) 3.4593 yes .
H(22B) H(25B) 3.4008 yes .
H(22C) H(25B) 2.7347 yes .
H(22C) H(25C) 3.5887 yes .
H(24A) H(25A) 2.8463 yes .
H(24A) H(25B) 2.4414 yes .
H(24A) H(25C) 3.5201 yes .
H(24A) H(26A) 3.4580 yes .
H(24B) H(25A) 2.4731 yes .
H(24B) H(25B) 2.9951 yes .
H(24B) H(25C) 3.5534 yes .
H(24B) H(26A) 2.6232 yes .
H(24B) H(26B) 2.7368 yes .
H(24B) H(26C) 3.5813 yes .
H(24C) H(25A) 3.5353 yes .
H(24C) H(25B) 3.5318 yes .
H(24C) H(26A) 2.4132 yes .
H(24C) H(26B) 3.2921 yes .
H(24C) H(26C) 3.4522 yes .
H(25A) H(26A) 3.4229 yes .
H(25A) H(26B) 2.3811 yes .
H(25A) H(26C) 3.2806 yes .
H(25B) H(26B) 3.4487 yes .
H(25C) H(26A) 3.5992 yes .
H(25C) H(26B) 2.6442 yes .
H(25C) H(26C) 2.7746 yes .
F(1) H(8B) 2.5673 yes .
F(1) H(8C) 3.3781 yes .
F(1) H(12A) 2.7660 yes 2_645
F(1) H(17C) 3.0682 yes .
F(1) H(24B) 2.6322 yes 2_745
F(1) H(26B) 3.5955 yes 2_745
F(1) H(28B) 2.9456 yes 2_645
F(1) H(28C) 3.1942 yes 2_645
F(2) H(3) 2.7715 yes 2_746
F(2) H(8A) 2.7819 yes 2_745
F(2) H(8C) 3.2710 yes 2_745
F(2) H(10A) 3.1871 yes 2_746
F(2) H(12A) 3.5911 yes 2_645
F(2) H(16A) 3.5835 yes 1_655
F(2) H(16C) 3.4251 yes 1_655
F(2) H(24B) 2.9753 yes 2_745
F(2) H(24C) 3.3575 yes 2_745
F(2) H(26A) 2.9731 yes 2_745
F(2) H(26B) 3.5336 yes 2_745
F(3) H(3) 3.3917 yes 2_746
F(3) H(8B) 3.3886 yes .
F(3) H(8C) 3.1884 yes .
F(3) H(10A) 3.3979 yes 2_746
F(3) H(14A) 3.1967 yes 1_655
F(3) H(16A) 3.4078 yes 1_655
F(3) H(16C) 3.3912 yes 1_655
F(3) H(21A) 3.3142 yes .
F(3) H(21B) 3.2107 yes .
F(4) H(10A) 2.6329 yes 2_746
F(4) H(12A) 3.0102 yes 2_645
F(4) H(14C) 3.3999 yes 2_645
F(4) H(17C) 3.5521 yes .
F(4) H(18A) 2.9245 yes .
F(4) H(18C) 2.9589 yes .
F(4) H(20A) 3.5975 yes 2_746
F(4) H(22C) 2.7648 yes 2_746
N(2) H(5) 2.9531 yes 2_656
N(2) H(9B) 3.5143 yes 2_656
N(2) H(10B) 2.6929 yes .
N(2) H(17A) 2.9624 yes 2_655
N(2) H(17B) 3.2775 yes 2_655
N(2) H(21C) 2.8340 yes 2_756
N(2) H(22B) 3.3387 yes 2_756
N(2) H(26C) 2.9610 yes .
C(3) H(8A) 3.0248 yes 1_556
C(3) H(16A) 3.1757 yes 2_656
C(3) H(16B) 3.5148 yes 2_656
C(4) H(8A) 3.2567 yes 1_556
C(4) H(16A) 3.4957 yes 2_656
C(4) H(16B) 3.3947 yes 2_656
C(4) H(22A) 3.5620 yes 1_455
C(4) H(28A) 3.5210 yes .
C(5) H(22A) 3.3594 yes 1_455
C(5) H(22B) 3.3011 yes 1_455
C(5) H(24A) 3.5433 yes 1_455
C(8) H(14A) 3.4950 yes 1_655
C(8) H(14C) 3.4667 yes 1_655
C(8) H(20A) 3.2968 yes 1_554
C(8) H(28C) 3.5396 yes 2_645
C(12) H(17B) 3.2945 yes 2_655
C(12) H(24B) 3.3673 yes 1_455
C(12) H(28B) 2.7373 yes .
C(13) H(4) 3.2225 yes 1_554
C(13) H(16B) 3.3975 yes 2_655
C(13) H(18A) 3.4817 yes 2_655
C(13) H(22B) 3.2117 yes 1_454
C(13) H(22C) 3.4257 yes 1_454
C(14) H(8C) 2.9607 yes 1_455
C(14) H(20B) 3.4983 yes 1_454
C(14) H(22C) 3.5558 yes 1_454
C(16) H(3) 3.1196 yes 2_646
C(16) H(4) 3.3298 yes 2_646
C(16) H(13A) 3.5651 yes 2_645
C(16) H(26A) 3.4088 yes 2_645
C(18) H(25B) 3.1959 yes 2_746
C(20) H(14C) 3.3996 yes 1_656
C(20) H(25A) 3.1505 yes 2_746
C(20) H(25C) 3.4207 yes 2_746
C(21) H(5) 3.4861 yes 1_655
C(21) H(25C) 3.0982 yes 2_746
C(22) H(4) 3.5612 yes 1_655
C(22) H(5) 3.0776 yes 1_655
C(22) H(13B) 2.8577 yes 1_656
C(22) H(14C) 3.4170 yes 1_656
C(22) H(18A) 3.5074 yes 2_756
C(24) H(12C) 3.1079 yes 1_655
C(24) H(28B) 3.3237 yes 1_655
C(25) H(18B) 3.4074 yes 2_756
C(25) H(20B) 3.2071 yes 2_756
C(25) H(20C) 3.3995 yes 2_756
C(25) H(21B) 3.5236 yes 2_756
C(25) H(21C) 3.4964 yes 2_756
C(25) H(28A) 3.3954 yes 1_655
C(26) H(16B) 3.5918 yes 2_655
C(26) H(16C) 3.2129 yes 2_655
C(27) H(5) 3.1884 yes 2_656
C(27) H(9B) 3.1393 yes 2_656
C(27) H(10B) 3.2866 yes .
C(27) H(12B) 3.3121 yes .
C(27) H(17A) 3.2577 yes 2_655
C(27) H(17B) 3.2751 yes 2_655
C(28) H(8B) 3.4753 yes 2_655
C(28) H(9B) 3.2061 yes 2_656
C(28) H(12A) 3.5796 yes .
C(28) H(12B) 3.3127 yes .
C(28) H(12C) 3.4326 yes .
C(28) H(18B) 3.5420 yes 2_656
C(28) H(24B) 3.3430 yes 1_455
C(28) H(25A) 3.0923 yes 1_455
B(1) H(3) 3.5415 yes 2_746
B(1) H(8B) 3.4614 yes .
B(1) H(10A) 3.3305 yes 2_746
B(1) H(12A) 3.3016 yes 2_645
B(1) H(24B) 3.2867 yes 2_745
H(3) F(2) 2.7715 yes 2_756
H(3) F(3) 3.3917 yes 2_756
H(3) C(16) 3.1196 yes 2_656
H(3) B(1) 3.5415 yes 2_756
H(3) H(8A) 2.8920 yes 1_556
H(3) H(16A) 2.4917 yes 2_656
H(3) H(16B) 2.9447 yes 2_656
H(3) H(16C) 3.5339 yes 2_656
H(4) C(13) 3.2225 yes 1_556
H(4) C(16) 3.3298 yes 2_656
H(4) C(22) 3.5612 yes 1_455
H(4) H(8A) 3.3171 yes 1_556
H(4) H(13A) 3.1427 yes 1_556
H(4) H(13B) 2.9299 yes 1_556
H(4) H(13C) 3.0520 yes 1_556
H(4) H(16A) 3.1205 yes 2_656
H(4) H(16B) 2.6987 yes 2_656
H(4) H(18A) 3.1411 yes 2_656
H(4) H(18B) 3.4275 yes 2_656
H(4) H(22A) 3.1795 yes 1_455
H(4) H(22B) 3.1533 yes 1_455
H(5) N(2) 2.9531 yes 2_646
H(5) C(21) 3.4861 yes 1_455
H(5) C(22) 3.0776 yes 1_455
H(5) C(27) 3.1884 yes 2_646
H(5) H(21A) 3.0386 yes 1_455
H(5) H(21C) 3.2109 yes 1_455
H(5) H(22A) 2.7999 yes 1_455
H(5) H(22B) 2.5235 yes 1_455
H(5) H(24A) 3.1865 yes 1_455
H(8A) F(2) 2.7819 yes 2_755
H(8A) C(3) 3.0248 yes 1_554
H(8A) C(4) 3.2567 yes 1_554
H(8A) H(3) 2.8920 yes 1_554
H(8A) H(4) 3.3171 yes 1_554
H(8A) H(20A) 2.8990 yes 1_554
H(8B) F(1) 2.5673 yes .
H(8B) F(3) 3.3886 yes .
H(8B) C(28) 3.4753 yes 2_645
H(8B) B(1) 3.4614 yes .
H(8B) H(20A) 3.3148 yes 1_554
H(8B) H(28C) 2.6425 yes 2_645
H(8C) F(1) 3.3781 yes .
H(8C) F(2) 3.2710 yes 2_755
H(8C) F(3) 3.1884 yes .
H(8C) C(14) 2.9607 yes 1_655
H(8C) H(14A) 2.5360 yes 1_655
H(8C) H(14B) 3.3718 yes 1_655
H(8C) H(14C) 2.5868 yes 1_655
H(8C) H(20A) 3.1373 yes 1_554
H(9A) H(21A) 3.1064 yes 1_455
H(9A) H(24A) 3.3152 yes 1_455
H(9B) N(2) 3.5143 yes 2_646
H(9B) C(27) 3.1393 yes 2_646
H(9B) C(28) 3.2061 yes 2_646
H(9B) H(28A) 2.7123 yes 2_646
H(9B) H(28C) 3.3123 yes 2_646
H(10A) F(2) 3.1871 yes 2_756
H(10A) F(3) 3.3979 yes 2_756
H(10A) F(4) 2.6329 yes 2_756
H(10A) B(1) 3.3305 yes 2_756
H(10B) N(2) 2.6929 yes .
H(10B) C(27) 3.2866 yes .
H(10B) H(21C) 3.0466 yes 2_756
H(12A) F(1) 2.7660 yes 2_655
H(12A) F(2) 3.5911 yes 2_655
H(12A) F(4) 3.0102 yes 2_655
H(12A) C(28) 3.5796 yes .
H(12A) B(1) 3.3016 yes 2_655
H(12A) H(17B) 2.9403 yes 2_655
H(12A) H(24B) 3.0391 yes 1_455
H(12A) H(28B) 2.6521 yes .
H(12B) C(27) 3.3121 yes .
H(12B) C(28) 3.3127 yes .
H(12B) H(17B) 2.7816 yes 2_655
H(12B) H(28B) 2.5622 yes .
H(12C) C(24) 3.1079 yes 1_455
H(12C) C(28) 3.4326 yes .
H(12C) H(24A) 2.7426 yes 1_455
H(12C) H(24B) 2.8057 yes 1_455
H(12C) H(24C) 3.2854 yes 1_455
H(12C) H(28B) 2.5312 yes .
H(13A) C(16) 3.5651 yes 2_655
H(13A) H(4) 3.1427 yes 1_554
H(13A) H(16B) 2.6408 yes 2_655
H(13A) H(17B) 2.9596 yes 2_655
H(13A) H(18A) 3.2611 yes 2_655
H(13B) C(22) 2.8577 yes 1_454
H(13B) H(4) 2.9299 yes 1_554
H(13B) H(16B) 3.3659 yes 2_655
H(13B) H(18A) 2.8169 yes 2_655
H(13B) H(22A) 3.2369 yes 1_454
H(13B) H(22B) 2.4632 yes 1_454
H(13B) H(22C) 2.4841 yes 1_454
H(13C) H(4) 3.0520 yes 1_554
H(13C) H(22B) 3.1384 yes 1_454
H(14A) F(3) 3.1967 yes 1_455
H(14A) C(8) 3.4950 yes 1_455
H(14A) H(8C) 2.5360 yes 1_455
H(14A) H(24C) 3.4469 yes 1_455
H(14B) H(8C) 3.3718 yes 1_455
H(14B) H(20B) 3.0800 yes 1_454
H(14B) H(22B) 3.3652 yes 1_454
H(14B) H(26B) 2.9999 yes 2_645
H(14C) F(4) 3.3999 yes 2_655
H(14C) C(8) 3.4667 yes 1_455
H(14C) C(20) 3.3996 yes 1_454
H(14C) C(22) 3.4170 yes 1_454
H(14C) H(8C) 2.5868 yes 1_455
H(14C) H(20A) 2.9356 yes 1_454
H(14C) H(20B) 3.0348 yes 1_454
H(14C) H(22B) 3.2429 yes 1_454
H(14C) H(22C) 2.7860 yes 1_454
H(16A) F(2) 3.5835 yes 1_455
H(16A) F(3) 3.4078 yes 1_455
H(16A) C(3) 3.1757 yes 2_646
H(16A) C(4) 3.4957 yes 2_646
H(16A) H(3) 2.4917 yes 2_646
H(16A) H(4) 3.1205 yes 2_646
H(16B) C(3) 3.5148 yes 2_646
H(16B) C(4) 3.3947 yes 2_646
H(16B) C(13) 3.3975 yes 2_645
H(16B) C(26) 3.5918 yes 2_645
H(16B) H(3) 2.9447 yes 2_646
H(16B) H(4) 2.6987 yes 2_646
H(16B) H(13A) 2.6408 yes 2_645
H(16B) H(13B) 3.3659 yes 2_645
H(16B) H(26A) 2.9990 yes 2_645
H(16B) H(26C) 3.5869 yes 2_645
H(16C) F(2) 3.4251 yes 1_455
H(16C) F(3) 3.3912 yes 1_455
H(16C) C(26) 3.2129 yes 2_645
H(16C) H(3) 3.5339 yes 2_646
H(16C) H(26A) 2.9202 yes 2_645
H(16C) H(26B) 2.8501 yes 2_645
H(16C) H(26C) 3.3571 yes 2_645
H(17A) N(2) 2.9624 yes 2_645
H(17A) C(27) 3.2577 yes 2_645
H(17B) N(2) 3.2775 yes 2_645
H(17B) C(12) 3.2945 yes 2_645
H(17B) C(27) 3.2751 yes 2_645
H(17B) H(12A) 2.9403 yes 2_645
H(17B) H(12B) 2.7816 yes 2_645
H(17B) H(13A) 2.9596 yes 2_645
H(17B) H(26C) 3.3112 yes 2_645
H(17B) H(28B) 3.4459 yes 2_645
H(17C) F(1) 3.0682 yes .
H(17C) F(4) 3.5521 yes .
H(18A) F(4) 2.9245 yes .
H(18A) C(13) 3.4817 yes 2_645
H(18A) C(22) 3.5074 yes 2_746
H(18A) H(4) 3.1411 yes 2_646
H(18A) H(13A) 3.2611 yes 2_645
H(18A) H(13B) 2.8169 yes 2_645
H(18A) H(22A) 3.1890 yes 2_746
H(18A) H(22C) 3.0445 yes 2_746
H(18A) H(25B) 3.0488 yes 2_746
H(18B) C(25) 3.4074 yes 2_746
H(18B) C(28) 3.5420 yes 2_646
H(18B) H(4) 3.4275 yes 2_646
H(18B) H(22A) 3.5909 yes 2_746
H(18B) H(25A) 3.3314 yes 2_746
H(18B) H(25B) 2.7909 yes 2_746
H(18B) H(28A) 2.6616 yes 2_646
H(18C) F(4) 2.9589 yes .
H(18C) H(25B) 3.2232 yes 2_746
H(18C) H(25C) 3.4717 yes 2_746
H(20A) F(4) 3.5975 yes 2_756
H(20A) C(8) 3.2968 yes 1_556
H(20A) H(8A) 2.8990 yes 1_556
H(20A) H(8B) 3.3148 yes 1_556
H(20A) H(8C) 3.1373 yes 1_556
H(20A) H(14C) 2.9356 yes 1_656
H(20B) C(14) 3.4983 yes 1_656
H(20B) C(25) 3.2071 yes 2_746
H(20B) H(14B) 3.0800 yes 1_656
H(20B) H(14C) 3.0348 yes 1_656
H(20B) H(25A) 2.6599 yes 2_746
H(20B) H(25C) 2.8970 yes 2_746
H(20B) H(26B) 2.8558 yes 2_746
H(20C) C(25) 3.3995 yes 2_746
H(20C) H(25A) 2.7595 yes 2_746
H(20C) H(25C) 3.2068 yes 2_746
H(20C) H(28C) 3.2574 yes 2_646
H(21A) F(3) 3.3142 yes .
H(21A) H(5) 3.0386 yes 1_655
H(21A) H(9A) 3.1064 yes 1_655
H(21B) F(3) 3.2107 yes .
H(21B) C(25) 3.5236 yes 2_746
H(21B) H(25A) 3.5865 yes 2_746
H(21B) H(25C) 2.7584 yes 2_746
H(21C) N(2) 2.8340 yes 2_746
H(21C) C(25) 3.4964 yes 2_746
H(21C) H(5) 3.2109 yes 1_655
H(21C) H(10B) 3.0466 yes 2_746
H(21C) H(25C) 2.6097 yes 2_746
H(22A) C(4) 3.5620 yes 1_655
H(22A) C(5) 3.3594 yes 1_655
H(22A) H(4) 3.1795 yes 1_655
H(22A) H(5) 2.7999 yes 1_655
H(22A) H(13B) 3.2369 yes 1_656
H(22A) H(18A) 3.1890 yes 2_756
H(22A) H(18B) 3.5909 yes 2_756
H(22B) N(2) 3.3387 yes 2_746
H(22B) C(5) 3.3011 yes 1_655
H(22B) C(13) 3.2117 yes 1_656
H(22B) H(4) 3.1533 yes 1_655
H(22B) H(5) 2.5235 yes 1_655
H(22B) H(13B) 2.4632 yes 1_656
H(22B) H(13C) 3.1384 yes 1_656
H(22B) H(14B) 3.3652 yes 1_656
H(22B) H(14C) 3.2429 yes 1_656
H(22C) F(4) 2.7648 yes 2_756
H(22C) C(13) 3.4257 yes 1_656
H(22C) C(14) 3.5558 yes 1_656
H(22C) H(13B) 2.4841 yes 1_656
H(22C) H(14C) 2.7860 yes 1_656
H(22C) H(18A) 3.0445 yes 2_756
H(24A) C(5) 3.5433 yes 1_655
H(24A) H(5) 3.1865 yes 1_655
H(24A) H(9A) 3.3152 yes 1_655
H(24A) H(12C) 2.7426 yes 1_655
H(24A) H(28A) 3.4671 yes 1_655
H(24A) H(28B) 3.1257 yes 1_655
H(24B) F(1) 2.6322 yes 2_755
H(24B) F(2) 2.9753 yes 2_755
H(24B) C(12) 3.3673 yes 1_655
H(24B) C(28) 3.3430 yes 1_655
H(24B) B(1) 3.2867 yes 2_755
H(24B) H(12A) 3.0391 yes 1_655
H(24B) H(12C) 2.8057 yes 1_655
H(24B) H(28A) 3.4785 yes 1_655
H(24B) H(28B) 2.6671 yes 1_655
H(24B) H(28C) 3.4043 yes 1_655
H(24C) F(2) 3.3575 yes 2_755
H(24C) H(12C) 3.2854 yes 1_655
H(24C) H(14A) 3.4469 yes 1_655
H(25A) C(20) 3.1505 yes 2_756
H(25A) C(28) 3.0923 yes 1_655
H(25A) H(18B) 3.3314 yes 2_756
H(25A) H(20B) 2.6599 yes 2_756
H(25A) H(20C) 2.7595 yes 2_756
H(25A) H(21B) 3.5865 yes 2_756
H(25A) H(28A) 2.8491 yes 1_655
H(25A) H(28B) 3.1508 yes 1_655
H(25A) H(28C) 2.7658 yes 1_655
H(25B) C(18) 3.1959 yes 2_756
H(25B) H(18A) 3.0488 yes 2_756
H(25B) H(18B) 2.7909 yes 2_756
H(25B) H(18C) 3.2232 yes 2_756
H(25B) H(28A) 3.0571 yes 1_655
H(25C) C(20) 3.4207 yes 2_756
H(25C) C(21) 3.0982 yes 2_756
H(25C) H(18C) 3.4717 yes 2_756
H(25C) H(20B) 2.8970 yes 2_756
H(25C) H(20C) 3.2068 yes 2_756
H(25C) H(21B) 2.7584 yes 2_756
H(25C) H(21C) 2.6097 yes 2_756
H(26A) F(2) 2.9731 yes 2_755
H(26A) C(16) 3.4088 yes 2_655
H(26A) H(16B) 2.9990 yes 2_655
H(26A) H(16C) 2.9202 yes 2_655
H(26B) F(1) 3.5955 yes 2_755
H(26B) F(2) 3.5336 yes 2_755
H(26B) H(14B) 2.9999 yes 2_655
H(26B) H(16C) 2.8501 yes 2_655
H(26B) H(20B) 2.8558 yes 2_756
H(26C) N(2) 2.9610 yes .
H(26C) H(16B) 3.5869 yes 2_655
H(26C) H(16C) 3.3571 yes 2_655
H(26C) H(17B) 3.3112 yes 2_655
H(28A) C(4) 3.5210 yes .
H(28A) C(25) 3.3954 yes 1_455
H(28A) H(9B) 2.7123 yes 2_656
H(28A) H(18B) 2.6616 yes 2_656
H(28A) H(24A) 3.4671 yes 1_455
H(28A) H(24B) 3.4785 yes 1_455
H(28A) H(25A) 2.8491 yes 1_455
H(28A) H(25B) 3.0571 yes 1_455
H(28B) F(1) 2.9456 yes 2_655
H(28B) C(12) 2.7373 yes .
H(28B) C(24) 3.3237 yes 1_455
H(28B) H(12A) 2.6521 yes .
H(28B) H(12B) 2.5622 yes .
H(28B) H(12C) 2.5312 yes .
H(28B) H(17B) 3.4459 yes 2_655
H(28B) H(24A) 3.1257 yes 1_455
H(28B) H(24B) 2.6671 yes 1_455
H(28B) H(25A) 3.1508 yes 1_455
H(28C) F(1) 3.1942 yes 2_655
H(28C) C(8) 3.5396 yes 2_655
H(28C) H(8B) 2.6425 yes 2_655
H(28C) H(9B) 3.3123 yes 2_656
H(28C) H(20C) 3.2574 yes 2_656
H(28C) H(24B) 3.4043 yes 1_455
H(28C) H(25A) 2.7658 yes 1_455

loop_
_geom_torsion_atom_site_label_1
_geom_torsion_atom_site_label_2
_geom_torsion_atom_site_label_3
_geom_torsion_atom_site_label_4
_geom_torsion
_geom_torsion_publ_flag
P(1) Ni(1) N(1) C(7) 96(3) no
N(1) Ni(1) P(1) C(11) -81.23(13) no
N(1) Ni(1) P(1) C(15) 52.68(13) no
P(1) Ni(1) C(1) C(6) 11.8(3) no
C(1) Ni(1) P(1) C(9) -17.23(14) no
C(1) Ni(1) P(1) C(11) 95.76(15) no
C(1) Ni(1) P(1) C(15) -130.33(15) no
P(2) Ni(1) N(1) C(7) -85(3) no
N(1) Ni(1) P(2) C(10) 157.28(13) no
N(1) Ni(1) P(2) C(19) -89.56(13) no
N(1) Ni(1) P(2) C(23) 42.62(14) no
P(2) Ni(1) C(1) C(2) 13.6(3) no
C(1) Ni(1) P(2) C(10) -19.70(14) no
C(1) Ni(1) P(2) C(19) 93.46(15) no
C(1) Ni(1) P(2) C(23) -134.35(15) no
Ni(1) P(1) C(9) C(6) 21.0(3) no
Ni(1) P(1) C(11) C(12) -58.8(3) no
Ni(1) P(1) C(11) C(13) 57.1(3) no
Ni(1) P(1) C(15) C(16) 156.77(18) no
Ni(1) P(1) C(15) C(17) -81.6(3) no
Ni(1) P(1) C(15) C(18) 37.0(4) no
C(9) P(1) C(11) C(12) 52.7(3) no
C(9) P(1) C(11) C(14) -67.5(4) no
C(11) P(1) C(9) C(6) -96.6(3) no
C(9) P(1) C(15) C(16) 44.0(3) no
C(9) P(1) C(15) C(18) -75.8(3) no
C(15) P(1) C(9) C(6) 143.5(3) no
C(11) P(1) C(15) C(16) -70.1(4) no
C(11) P(1) C(15) C(17) 51.5(4) no
C(15) P(1) C(11) C(13) -78.4(4) no
C(15) P(1) C(11) C(14) 45.5(4) no
Ni(1) P(2) C(10) C(2) 24.3(3) no
Ni(1) P(2) C(19) C(20) -62.6(3) no
Ni(1) P(2) C(19) C(21) 55.9(3) no
Ni(1) P(2) C(23) C(24) -82.4(3) no
Ni(1) P(2) C(23) C(25) 156.19(20) no
Ni(1) P(2) C(23) C(26) 36.9(4) no
C(10) P(2) C(19) C(20) 48.1(4) no
C(10) P(2) C(19) C(22) -70.3(4) no
C(19) P(2) C(10) C(2) -92.2(3) no
C(10) P(2) C(23) C(25) 42.8(3) no
C(10) P(2) C(23) C(26) -76.5(3) no
C(23) P(2) C(10) C(2) 148.5(3) no
C(19) P(2) C(23) C(24) 49.1(3) no
C(19) P(2) C(23) C(25) -72.3(4) no
C(23) P(2) C(19) C(21) -79.2(4) no
C(23) P(2) C(19) C(22) 43.8(4) no
Ni(1) C(1) C(2) C(10) 0.7(5) no
Ni(1) C(1) C(6) C(9) 0.5(6) no
C(2) C(1) C(6) C(5) -0.3(6) no
C(6) C(1) C(2) C(3) 0.8(6) no
C(1) C(2) C(3) C(4) -1.8(7) no
C(1) C(2) C(10) P(2) -18.2(5) no
C(2) C(3) C(4) C(5) 2.2(8) no
C(3) C(4) C(5) C(6) -1.8(8) no
C(4) C(5) C(6) C(1) 0.8(7) no
C(1) C(6) C(9) P(1) -15.7(5) no
